data_4311482
loop_
_publ_author_name
'Jun-Ling Song'
'Chong Lei'
'Jiang-Gao Mao'

_publ_contact_author_address
;
     Fujian Institute of Research  
        on the Structure of Matter,
        Chinese Academy of Sciences,
        Fuzhou, Fujian 350002, 
    P.R.China
;
_publ_contact_author_email mjg@ms.fjirsm.ac.cn
_publ_contact_author_fax 0086-0591-3714946
_publ_contact_author_name 'Dr. Jiang-Gao Mao'
_publ_contact_author_phone 0086-0591-3704836
_publ_section_title
;
 Syntheses, Crystal Structures, and Luminescent Properties of Novel
 Layered Lanthanide Sulfonate-Phosphonates
;
_journal_name_full 'Inorganic Chemistry'
_journal_page_first 5630
_journal_page_last 5634
_journal_paper_doi 10.1021/ic049376u
_journal_volume 43
_journal_year 2004
_chemical_formula_moiety 'C12 H19 N Nd O15 P S'
_chemical_formula_sum 'C12 H19 N Nd O15 P S'
_chemical_formula_weight 624.55
_space_group_IT_number 2
_symmetry_cell_setting triclinic
_symmetry_space_group_name_Hall '-P 1'
_symmetry_space_group_name_H-M 'P -1'
_atom_sites_solution_hydrogens geom
_atom_sites_solution_primary direct
_atom_sites_solution_secondary difmap
_audit_creation_method SHELXL-97
_cell_angle_alpha 73.251(2)
_cell_angle_beta 81.241(2)
_cell_angle_gamma 77.1660(10)
_cell_formula_units_Z 2
_cell_length_a 7.6580(7)
_cell_length_b 11.3929(11)
_cell_length_c 11.9910(11)
_cell_measurement_temperature 293(2)
_cell_volume 972.39(16)
_computing_structure_refinement 'SHELXL-97 (Sheldrick, 1997)'
_computing_structure_solution 'SHELXS-97 (Sheldrick, 1990)'
_diffrn_ambient_temperature 293(2)
_diffrn_measured_fraction_theta_full 0.988
_diffrn_measured_fraction_theta_max 0.988
_diffrn_measurement_device_type 'Smart CCD'
_diffrn_measurement_method '\w scan'
_diffrn_radiation_monochromator graphite
_diffrn_radiation_source 'fine-focus sealed tube'
_diffrn_radiation_type MoK\a
_diffrn_radiation_wavelength 0.71073
_diffrn_reflns_av_R_equivalents 0.0500
_diffrn_reflns_av_sigmaI/netI 0.0606
_diffrn_reflns_limit_h_max 9
_diffrn_reflns_limit_h_min -8
_diffrn_reflns_limit_k_max 13
_diffrn_reflns_limit_k_min -12
_diffrn_reflns_limit_l_max 14
_diffrn_reflns_limit_l_min -7
_diffrn_reflns_number 5087
_diffrn_reflns_theta_full 25.07
_diffrn_reflns_theta_max 25.07
_diffrn_reflns_theta_min 2.24
_diffrn_standards_decay_% 0.9
_diffrn_standards_interval_count 0
_diffrn_standards_interval_time .
_diffrn_standards_number 0
_exptl_absorpt_coefficient_mu 2.941
_exptl_absorpt_correction_T_max 0.8646
_exptl_absorpt_correction_T_min 0.6502
_exptl_absorpt_correction_type psi
_exptl_crystal_colour purple
_exptl_crystal_density_diffrn 2.133
_exptl_crystal_density_method 'not measured'
_exptl_crystal_description brick
_exptl_crystal_F_000 618
_exptl_crystal_size_max 0.20
_exptl_crystal_size_mid 0.16
_exptl_crystal_size_min 0.12
_refine_diff_density_max 1.881
_refine_diff_density_min -1.799
_refine_diff_density_rms 0.241
_refine_ls_extinction_method none
_refine_ls_goodness_of_fit_ref 1.130
_refine_ls_hydrogen_treatment mixed
_refine_ls_matrix_type full
_refine_ls_number_parameters 280
_refine_ls_number_reflns 3403
_refine_ls_number_restraints 0
_refine_ls_restrained_S_all 1.130
_refine_ls_R_factor_all 0.0690
_refine_ls_R_factor_gt 0.0544
_refine_ls_shift/su_max 0.002
_refine_ls_shift/su_mean 0.000
_refine_ls_structure_factor_coef Fsqd
_refine_ls_weighting_details 'calc w=1/[\s^2^(Fo^2^)+(0.0502P)^2^+13.4238P] where P=(Fo^2^+2Fc^2^)/3'
_refine_ls_weighting_scheme calc
_refine_ls_wR_factor_gt 0.1264
_refine_ls_wR_factor_ref 0.1380
_reflns_number_gt 2930
_reflns_number_total 3403
_reflns_threshold_expression >2sigma(I)
_cod_data_source_file ic049376usi20040513_120543.cif
_cod_data_source_block psi
_cod_depositor_comments
;
The following automatic conversions were performed:

'_symmetry_cell_setting' tag value 'Triclinc' was replaced with
'triclinic' value as specified in the replacement file
'/home/robertas/cod-tools/perl-scripts/inputs/replacement_values.lst'.

Automatic conversion script
Id: cif_fix_values 3143 2015-03-26 13:38:13Z robertas 
;
_cod_database_code 4311482

loop_
_symmetry_equiv_pos_as_xyz
'x, y, z'
'-x, -y, -z'

loop_
_atom_site_label
_atom_site_type_symbol
_atom_site_fract_x
_atom_site_fract_y
_atom_site_fract_z
_atom_site_U_iso_or_equiv
_atom_site_adp_type
_atom_site_occupancy
_atom_site_symmetry_multiplicity
_atom_site_calc_flag
_atom_site_refinement_flags
_atom_site_disorder_assembly
_atom_site_disorder_group
Nd1 Nd 0.55529(7) 0.29990(5) 0.56410(4) 0.01647(18) Uani 1 1 d . . .
P1 P -0.4187(3) 0.5129(2) 0.72806(19) 0.0153(5) Uani 1 1 d . . .
S1 S 0.0917(3) -0.0715(2) 1.26091(19) 0.0194(5) Uani 1 1 d . . .
N1 N -0.0904(10) 0.5851(7) 0.7320(7) 0.0183(16) Uani 1 1 d . . .
H01A H -0.1343 0.6528 0.6748 0.022 Uiso 1 1 calc R . .
C1 C -0.2475(12) 0.5355(9) 0.8080(7) 0.0165(18) Uani 1 1 d . . .
H1A H -0.3046 0.5929 0.8547 0.020 Uiso 1 1 calc R . .
H1B H -0.2023 0.4562 0.8614 0.020 Uiso 1 1 calc R . .
C2 C 0.0287(14) 0.4907(9) 0.6744(9) 0.028(2) Uani 1 1 d . . .
H2A H -0.0434 0.4587 0.6343 0.034 Uiso 1 1 calc R . .
H2B H 0.0869 0.4212 0.7334 0.034 Uiso 1 1 calc R . .
C3 C 0.1708(12) 0.5513(9) 0.5871(8) 0.021(2) Uani 1 1 d . . .
C4 C 0.0139(15) 0.6268(12) 0.8044(10) 0.037(3) Uani 1 1 d . . .
H4A H -0.0643 0.6873 0.8398 0.055 Uiso 1 1 calc R . .
H4B H 0.1097 0.6636 0.7555 0.055 Uiso 1 1 calc R . .
H4C H 0.0634 0.5563 0.8644 0.055 Uiso 1 1 calc R . .
C11 C 0.1823(12) -0.0416(8) 1.1120(8) 0.0182(19) Uani 1 1 d . . .
C12 C 0.2252(12) -0.1370(8) 1.0591(7) 0.0179(19) Uani 1 1 d . . .
H12A H 0.2021 -0.2157 1.0996 0.021 Uiso 1 1 calc R . .
C13 C 0.3029(13) -0.1159(9) 0.9449(8) 0.020(2) Uani 1 1 d . . .
C14 C 0.3364(13) 0.0029(8) 0.8835(8) 0.020(2) Uani 1 1 d . . .
H14A H 0.3867 0.0176 0.8063 0.025 Uiso 1 1 calc R . .
C15 C 0.2942(12) 0.0977(8) 0.9385(7) 0.0179(19) Uani 1 1 d . . .
C16 C 0.2151(12) 0.0777(8) 1.0521(8) 0.0185(19) Uani 1 1 d . . .
H16A H 0.1841 0.1425 1.0883 0.022 Uiso 1 1 calc R . .
C17 C 0.3612(13) -0.2161(9) 0.8834(8) 0.023(2) Uani 1 1 d . . .
C18 C 0.3363(12) 0.2241(9) 0.8717(8) 0.0183(19) Uani 1 1 d . . .
O1 O 0.1384(9) 0.6651(6) 0.5417(6) 0.0313(17) Uani 1 1 d . . .
O2 O 0.3160(9) 0.4812(7) 0.5647(6) 0.0275(16) Uani 1 1 d . . .
O3 O 0.4530(12) -0.2025(7) 0.7908(6) 0.041(2) Uani 1 1 d . . .
O4 O 0.3066(10) -0.3228(6) 0.9365(6) 0.0326(17) Uani 1 1 d . . .
H4D H 0.3471 -0.3735 0.8980 0.049 Uiso 1 1 calc R . .
O5 O 0.3159(11) 0.3054(6) 0.9293(6) 0.0312(17) Uani 1 1 d . . .
O6 O 0.3848(10) 0.2420(7) 0.7656(6) 0.0307(17) Uani 1 1 d . . .
O7 O -0.0081(10) 0.0460(7) 1.2795(6) 0.0305(17) Uani 1 1 d . . .
O8 O 0.2505(9) -0.1150(6) 1.3279(5) 0.0244(15) Uani 1 1 d . . .
O9 O -0.0127(10) -0.1678(7) 1.2785(6) 0.0321(17) Uani 1 1 d . . .
O11 O -0.5762(9) 0.5034(6) 0.8250(6) 0.0221(14) Uani 1 1 d . . .
H11A H -0.5913 0.4310 0.8484 0.033 Uiso 1 1 calc R . .
O12 O -0.3481(8) 0.3926(6) 0.6921(5) 0.0197(14) Uani 1 1 d . . .
O13 O -0.4546(9) 0.6279(6) 0.6277(5) 0.0208(14) Uani 1 1 d . . .
O1W O 0.3185(12) 0.1825(9) 0.5723(7) 0.049(2) Uani 1 1 d . . .
O2W O 0.6712(12) 0.1411(8) 0.4410(7) 0.046(2) Uani 1 1 d . . .
O3W O 0.2382(12) 0.1559(8) 0.3655(8) 0.048(2) Uani 1 1 d . . .

loop_
_atom_site_aniso_label
_atom_site_aniso_U_11
_atom_site_aniso_U_22
_atom_site_aniso_U_33
_atom_site_aniso_U_23
_atom_site_aniso_U_13
_atom_site_aniso_U_12
Nd1 0.0226(3) 0.0133(3) 0.0105(3) 0.00190(17) 0.00142(18) -0.00575(18)
P1 0.0203(12) 0.0134(11) 0.0105(10) 0.0023(9) 0.0005(9) -0.0079(9)
S1 0.0247(12) 0.0180(11) 0.0123(10) 0.0015(9) 0.0019(9) -0.0070(9)
N1 0.012(4) 0.018(4) 0.023(4) -0.001(3) -0.006(3) -0.002(3)
C1 0.020(5) 0.023(5) 0.008(4) -0.003(4) 0.002(3) -0.008(4)
C2 0.032(6) 0.022(5) 0.023(5) 0.002(4) 0.015(4) -0.013(4)
C3 0.017(5) 0.026(5) 0.017(5) -0.002(4) 0.003(4) -0.004(4)
C4 0.030(6) 0.053(7) 0.040(6) -0.026(6) -0.002(5) -0.014(5)
C11 0.022(5) 0.017(5) 0.011(4) 0.002(4) 0.004(4) -0.005(4)
C12 0.020(5) 0.016(4) 0.013(4) 0.006(4) 0.000(4) -0.007(4)
C13 0.024(5) 0.021(5) 0.014(4) 0.001(4) 0.000(4) -0.008(4)
C14 0.028(5) 0.020(5) 0.012(4) 0.000(4) 0.003(4) -0.012(4)
C15 0.022(5) 0.019(5) 0.008(4) 0.009(4) -0.007(3) -0.007(4)
C16 0.023(5) 0.012(4) 0.020(5) -0.002(4) -0.002(4) -0.005(4)
C17 0.032(5) 0.020(5) 0.017(5) -0.004(4) -0.005(4) -0.005(4)
C18 0.012(4) 0.020(5) 0.018(5) 0.002(4) 0.001(4) -0.004(4)
O1 0.030(4) 0.019(4) 0.030(4) 0.007(3) 0.007(3) 0.000(3)
O2 0.026(4) 0.033(4) 0.024(4) -0.008(3) -0.002(3) -0.006(3)
O3 0.069(6) 0.029(4) 0.018(4) -0.005(3) 0.018(4) -0.015(4)
O4 0.049(5) 0.022(4) 0.025(4) -0.005(3) 0.012(3) -0.015(3)
O5 0.054(5) 0.018(3) 0.020(3) -0.001(3) 0.013(3) -0.017(3)
O6 0.046(4) 0.029(4) 0.015(3) 0.002(3) 0.009(3) -0.021(3)
O7 0.039(4) 0.028(4) 0.016(3) -0.003(3) 0.005(3) 0.002(3)
O8 0.034(4) 0.023(4) 0.014(3) 0.002(3) -0.010(3) -0.006(3)
O9 0.035(4) 0.039(4) 0.023(4) -0.002(3) 0.009(3) -0.023(3)
O11 0.024(4) 0.013(3) 0.023(3) 0.000(3) 0.010(3) -0.008(3)
O12 0.021(3) 0.020(3) 0.015(3) -0.002(3) 0.000(3) -0.004(3)
O13 0.031(4) 0.015(3) 0.013(3) 0.004(3) -0.010(3) -0.001(3)
O1W 0.054(5) 0.073(6) 0.032(4) -0.015(4) 0.014(4) -0.045(5)
O2W 0.054(5) 0.043(5) 0.039(5) -0.019(4) -0.004(4) 0.004(4)
O3W 0.055(6) 0.041(5) 0.053(5) -0.011(4) -0.010(4) -0.018(4)

loop_
_atom_type_symbol
_atom_type_description
_atom_type_scat_dispersion_real
_atom_type_scat_dispersion_imag
_atom_type_scat_source
C C 0.0033 0.0016 'International Tables Vol C Tables 4.2.6.8 and 6.1.1.4'
H H 0.0000 0.0000 'International Tables Vol C Tables 4.2.6.8 and 6.1.1.4'
N N 0.0061 0.0033 'International Tables Vol C Tables 4.2.6.8 and 6.1.1.4'
O O 0.0106 0.0060 'International Tables Vol C Tables 4.2.6.8 and 6.1.1.4'
P P 0.1023 0.0942 'International Tables Vol C Tables 4.2.6.8 and 6.1.1.4'
S S 0.1246 0.1234 'International Tables Vol C Tables 4.2.6.8 and 6.1.1.4'
Nd Nd -0.1943 3.0179 'International Tables Vol C Tables 4.2.6.8 and 6.1.1.4'

loop_
_geom_angle_atom_site_label_1
_geom_angle_atom_site_label_2
_geom_angle_atom_site_label_3
_geom_angle
_geom_angle_site_symmetry_1
_geom_angle_site_symmetry_3
_geom_angle_publ_flag
O12 Nd1 O13 135.4(2) 1_655 2_566 ?
O12 Nd1 O2 77.7(2) 1_655 . ?
O13 Nd1 O2 73.3(2) 2_566 . ?
O12 Nd1 O8 81.9(2) 1_655 2_657 ?
O13 Nd1 O8 135.9(2) 2_566 2_657 ?
O2 Nd1 O8 149.4(2) . 2_657 ?
O12 Nd1 O1W 136.3(2) 1_655 . ?
O13 Nd1 O1W 75.2(3) 2_566 . ?
O2 Nd1 O1W 87.1(3) . . ?
O8 Nd1 O1W 92.3(3) 2_657 . ?
O12 Nd1 O6 70.3(2) 1_655 . ?
O13 Nd1 O6 131.5(2) 2_566 . ?
O2 Nd1 O6 76.2(2) . . ?
O8 Nd1 O6 75.6(2) 2_657 . ?
O1W Nd1 O6 66.4(2) . . ?
O12 Nd1 O1 80.3(2) 1_655 2_666 ?
O13 Nd1 O1 84.7(2) 2_566 2_666 ?
O2 Nd1 O1 118.5(2) . 2_666 ?
O8 Nd1 O1 79.5(2) 2_657 2_666 ?
O1W Nd1 O1 141.3(3) . 2_666 ?
O6 Nd1 O1 143.5(2) . 2_666 ?
O12 Nd1 O2W 141.7(2) 1_655 . ?
O13 Nd1 O2W 67.1(2) 2_566 . ?
O2 Nd1 O2W 138.3(2) . . ?
O8 Nd1 O2W 68.9(2) 2_657 . ?
O1W Nd1 O2W 71.0(3) . . ?
O6 Nd1 O2W 122.1(3) . . ?
O1 Nd1 O2W 70.8(3) 2_666 . ?
O12 Nd1 O2 69.7(2) 1_655 2_666 ?
O13 Nd1 O2 69.1(2) 2_566 2_666 ?
O2 Nd1 O2 70.6(2) . 2_666 ?
O8 Nd1 O2 122.6(2) 2_657 2_666 ?
O1W Nd1 O2 142.0(3) . 2_666 ?
O6 Nd1 O2 132.2(2) . 2_666 ?
O1 Nd1 O2 47.9(2) 2_666 2_666 ?
O2W Nd1 O2 105.5(2) . 2_666 ?
O12 Nd1 C3 75.4(2) 1_655 2_666 ?
O13 Nd1 C3 74.3(2) 2_566 2_666 ?
O2 Nd1 C3 95.1(2) . 2_666 ?
O8 Nd1 C3 101.6(2) 2_657 2_666 ?
O1W Nd1 C3 147.3(3) . 2_666 ?
O6 Nd1 C3 145.7(2) . 2_666 ?
O1 Nd1 C3 23.6(2) 2_666 2_666 ?
O2W Nd1 C3 86.6(3) . 2_666 ?
O2 Nd1 C3 24.5(2) 2_666 2_666 ?
O13 P1 O12 114.6(4) . . ?
O13 P1 O11 112.9(4) . . ?
O12 P1 O11 113.2(4) . . ?
O13 P1 C1 107.2(4) . . ?
O12 P1 C1 107.6(4) . . ?
O11 P1 C1 99.8(4) . . ?
O7 S1 O9 115.6(5) . . ?
O7 S1 O8 110.4(4) . . ?
O9 S1 O8 112.4(4) . . ?
O7 S1 C11 107.2(4) . . ?
O9 S1 C11 106.0(4) . . ?
O8 S1 C11 104.5(4) . . ?
C4 N1 C2 110.9(8) . . ?
C4 N1 C1 108.9(7) . . ?
C2 N1 C1 112.3(7) . . ?
N1 C1 P1 114.9(6) . . ?
N1 C2 C3 109.8(8) . . ?
O1 C3 O2 123.4(9) . . ?
O1 C3 C2 119.2(8) . . ?
O2 C3 C2 117.3(8) . . ?
O1 C3 Nd1 55.5(5) . 2_666 ?
O2 C3 Nd1 68.4(5) . 2_666 ?
C2 C3 Nd1 171.3(7) . 2_666 ?
C12 C11 C16 121.0(8) . . ?
C12 C11 S1 119.3(7) . . ?
C16 C11 S1 119.7(7) . . ?
C11 C12 C13 119.7(8) . . ?
C12 C13 C14 120.2(9) . . ?
C12 C13 C17 122.8(8) . . ?
C14 C13 C17 117.0(8) . . ?
C15 C14 C13 119.4(8) . . ?
C14 C15 C16 120.7(8) . . ?
C14 C15 C18 118.5(8) . . ?
C16 C15 C18 120.8(8) . . ?
C15 C16 C11 119.0(8) . . ?
O3 C17 O4 121.6(9) . . ?
O3 C17 C13 122.7(9) . . ?
O4 C17 C13 115.8(8) . . ?
O6 C18 O5 125.0(8) . . ?
O6 C18 C15 118.1(8) . . ?
O5 C18 C15 116.9(8) . . ?
C3 O1 Nd1 100.9(6) . 2_666 ?
C3 O2 Nd1 163.3(6) . . ?
C3 O2 Nd1 87.1(5) . 2_666 ?
Nd1 O2 Nd1 109.4(2) . 2_666 ?
C18 O6 Nd1 163.9(7) . . ?
S1 O8 Nd1 144.0(4) . 2_657 ?
P1 O12 Nd1 133.3(4) . 1_455 ?
P1 O13 Nd1 142.6(4) . 2_566 ?

loop_
_geom_bond_atom_site_label_1
_geom_bond_atom_site_label_2
_geom_bond_distance
_geom_bond_site_symmetry_2
_geom_bond_publ_flag
Nd1 O12 2.376(6) 1_655 ?
Nd1 O13 2.393(6) 2_566 ?
Nd1 O2 2.439(7) . ?
Nd1 O8 2.439(6) 2_657 ?
Nd1 O1W 2.457(8) . ?
Nd1 O6 2.546(6) . ?
Nd1 O1 2.547(7) 2_666 ?
Nd1 O2W 2.582(8) . ?
Nd1 O2 2.826(7) 2_666 ?
Nd1 C3 3.035(9) 2_666 ?
P1 O13 1.507(6) . ?
P1 O12 1.516(7) . ?
P1 O11 1.542(6) . ?
P1 C1 1.838(9) . ?
S1 O7 1.446(7) . ?
S1 O9 1.446(7) . ?
S1 O8 1.473(7) . ?
S1 C11 1.779(9) . ?
N1 C4 1.495(12) . ?
N1 C2 1.506(12) . ?
N1 C1 1.506(11) . ?
C2 C3 1.526(12) . ?
C3 O1 1.236(12) . ?
C3 O2 1.259(11) . ?
C3 Nd1 3.035(9) 2_666 ?
C11 C12 1.366(13) . ?
C11 C16 1.400(12) . ?
C12 C13 1.383(12) . ?
C13 C14 1.401(13) . ?
C13 C17 1.485(13) . ?
C14 C15 1.378(13) . ?
C15 C16 1.380(12) . ?
C15 C18 1.511(12) . ?
C17 O3 1.209(12) . ?
C17 O4 1.325(12) . ?
C18 O6 1.240(11) . ?
C18 O5 1.277(12) . ?
O1 Nd1 2.547(7) 2_666 ?
O2 Nd1 2.826(7) 2_666 ?
O8 Nd1 2.439(6) 2_657 ?
O12 Nd1 2.376(6) 1_455 ?
O13 Nd1 2.393(6) 2_566 ?
